data_9009070
loop_
_publ_author_name
'Wyckoff, R. W. G.'

_publ_section_title
;
 Second edition. Interscience Publishers, New York, New York
 Distorted fluorite structure
;
_journal_name_full 'Crystal Structures'
_journal_page_first 239
_journal_page_last 444
_journal_volume 1
_journal_year 1963
_chemical_formula_structural ZrOS
_chemical_formula_sum 'O S Zr'
_space_group_IT_number 198
_symmetry_space_group_name_Hall 'P 2ac 2ab 3'
_symmetry_space_group_name_H-M 'P 21 3'
_cell_angle_alpha 90
_cell_angle_beta 90
_cell_angle_gamma 90
_cell_length_a 5.696
_cell_length_b 5.696
_cell_length_c 5.696
_cell_formula_units_Z 4
_cell_volume 184.803
_database_code_amcsd 0011749
_exptl_crystal_density_diffrn 5.006
_cod_original_formula_sum 'Zr O S'
_cod_database_code 9009070
_amcsd_formula_title ZrOS

loop_
_space_group_symop_operation_xyz
x,y,z
1/2-z,-x,1/2+y
-z,1/2+x,1/2-y
1/2+z,1/2-x,-y
z,x,y
1/2+y,1/2-z,-x
1/2-y,-z,1/2+x
-y,1/2+z,1/2-x
y,z,x
-x,1/2+y,1/2-z
1/2+x,1/2-y,-z
1/2-x,-y,1/2+z

loop_
_atom_site_label
_atom_site_fract_x
_atom_site_fract_y
_atom_site_fract_z
Zr 0.30700 0.30700 0.30700
O 0.92800 0.92800 0.92800
S 0.57200 0.57200 0.57200

loop_
_cod_related_entry_id
_cod_related_entry_database
_cod_related_entry_code
1 AMCSD 0011749
